data_7209504
loop_
_publ_author_name
'Wiesch, A.'
'Bluhm, K.'

_publ_section_title
;
 Synthese und Kristallstruktur von NiHo2(B2O5)2, das erste
 Nickellanthanoidborat mit einem infinity2(B2O5)4--Anion
;
_journal_name_full
;
Zeitschrift fuer Naturforschung, Teil B. Anorganische Chemie, Organische
 Chemie (42,1987-)
;
_journal_page_first 677
_journal_page_last 680
_journal_volume 51
_journal_year 1996
_chemical_formula_sum 'B4 Ho2 Ni O10'
_chemical_name_systematic 'Ni Ho2 (B2 O5)2'
_space_group_IT_number 14
_symmetry_space_group_name_Hall '-P 2ybc'
_symmetry_space_group_name_H-M 'P 1 21/c 1'
_cell_angle_alpha 90
_cell_angle_beta 91.386
_cell_angle_gamma 90
_cell_formula_units_Z 2
_cell_length_a 4.51
_cell_length_b 7.248
_cell_length_c 9.388
_cell_volume 306.790
_citation_journal_id_ASTM ZNBSEN
_cod_data_source_file boron4-x_81.cif
_cod_data_source_block B4Ho2Ni1O10
_cod_original_cell_volume 306.7897
_cod_original_formula_sum 'B4 Ho2 Ni1 O10'
_cod_database_code 7209504

loop_
_symmetry_equiv_pos_as_xyz
x,y,z
-x,y+1/2,-z+1/2
-x,-y,-z
x,-y-1/2,z-1/2

loop_
_atom_site_label
_atom_site_type_symbol
_atom_site_fract_x
_atom_site_fract_y
_atom_site_fract_z
_atom_site_occupancy
_atom_site_U_iso_or_equiv
O1 O-2 0.7782 0.0946 0.1646 1 0.0
O3 O-2 0.3302 0.2075 0.0374 1 0.0
B2 B+3 0.472 0.765 0.5845 1 0.0
O2 O-2 0.3211 0.905 0.1427 1 0.0
B1 B+3 0.4612 0.095 0.1619 1 0.0
Ho1 Ho+3 0.00389 0.10121 0.6657 1 0.0
O4 O-2 0.3284 0.1696 0.2942 1 0.0
Ni1 Ni+2 0 0 0 1 0.0
O5 O-2 0.2523 0.8934 0.5394 1 0.0
